data_9001637
loop_
_publ_author_name
'Merlino, S.'
'Pasero, M.'
'Artioli, G.'
'Khomyakov, A. P.'

_publ_section_title
;Penkvilksite, a new kind of silicate structure: OD character, X-ray
 single-crystal (1M), and powder Rietveld (2O) refinements of two MDO
 polytypes Note: polytype 1M Data has been corrected according to the ICSD
;
_journal_name_full 'American Mineralogist'
_journal_page_first 1185
_journal_page_last 1193
_journal_volume 79
_journal_year 1994
_chemical_formula_sum 'H4 Na2 O13 Si4 Ti'
_chemical_name_mineral Penkvilksite
_space_group_IT_number 14
_symmetry_space_group_name_Hall '-P 2ybc'
_symmetry_space_group_name_H-M 'P 1 21/c 1'
_cell_angle_alpha 90
_cell_angle_beta 112.74
_cell_angle_gamma 90
_cell_formula_units_Z 2
_cell_length_a 8.956
_cell_length_b 8.727
_cell_length_c 7.387
_cell_volume 532.481
_database_code_amcsd 0001689
_exptl_crystal_density_diffrn 2.608
_cod_original_cell_volume 532.482
_cod_original_formula_sum 'Ti Si4 Na2 O13 H4'
_cod_database_code 9001637

loop_
_space_group_symop_operation_xyz
x,y,z
x,1/2-y,1/2+z
-x,1/2+y,1/2-z
-x,-y,-z

loop_
_atom_site_label
_atom_site_fract_x
_atom_site_fract_y
_atom_site_fract_z
_atom_site_U_iso_or_equiv
_atom_site_type_symbol
_atom_site_attached_hydrogens
Ti 0.00000 0.50000 0.00000 0.00720 Ti 0
Si1 0.15980 0.15990 0.19810 0.00810 Si 0
Si2 0.31380 0.44230 0.40670 0.00820 Si 0
Na 0.19280 0.69120 0.71360 0.02660 Na 0
O1 0.31360 0.26210 0.34620 0.01240 O 0
O2 0.10320 0.03790 0.32020 0.01180 O 0
O3 0.02070 0.27810 0.06770 0.01190 O 0
O4 0.23470 0.05190 0.07040 0.01260 O 0
O5 0.20910 0.53870 0.21530 0.01090 O 0
O6 0.50000 0.00000 0.00000 0.01420 O 0
OW 0.36960 0.68880 0.02860 0.04510 O 0
H1 0.33000 0.60500 0.09300 0.17000 H 0
H2 0.48800 0.66700 0.06600 0.17000 H 0

loop_
_cod_changelog_entry_id
_cod_changelog_entry_author
_cod_changelog_entry_date
_cod_changelog_entry_text
1
;cod-tools version 3.8.0
Id: cif_guess_AMCSD_atom_types 9574 2023-05-10 09:00:05Z saulius
;
2023-05-10T18:47:36+03:00
;Derived atom types and hydrogen counts
from atom names that follow the AMCSD naming convention
(Wat == water, O-H == hydroxyl).
;

loop_
_cod_related_entry_id
_cod_related_entry_database
_cod_related_entry_code
1 AMCSD 0001689
